data_7151455
loop_
_publ_author_name
'Spiniello, Marisa'
'White, Jonathan M.'

_publ_section_title
;
 Low-temperature X-ray structural studies of the ester and ether
 derivatives of cis- and trans-4-tert-butyl cyclohexanol and
 2-adamantanol: application of the variable oxygen probe to determine
 the relative ?-donor ability of C?H and C?C bonds
;
_journal_issue 17
_journal_name_full 'Organic &amp;  Biomolecular Chemistry'
_journal_page_first 3094
_journal_paper_doi 10.1039/b303453d
_journal_volume 1
_journal_year 2003
_chemical_formula_sum 'C17 H22 O3 S'
_chemical_formula_weight 306.41
_chemical_melting_point 69.0(10)
_chemical_name_systematic
;
?
;
_space_group_IT_number 14
_symmetry_cell_setting monoclinic
_symmetry_space_group_name_Hall '-P 2ybc'
_symmetry_space_group_name_H-M 'P 1 21/c 1'
_atom_sites_solution_hydrogens geom
_atom_sites_solution_primary direct
_atom_sites_solution_secondary difmap
_audit_creation_method SHELXL-97
_cell_angle_alpha 90.00
_cell_angle_beta 106.8600(10)
_cell_angle_gamma 90.00
_cell_formula_units_Z 4
_cell_length_a 10.12450(10)
_cell_length_b 12.5511(2)
_cell_length_c 12.40940(10)
_cell_measurement_reflns_used 25493
_cell_measurement_temperature 130.0(2)
_cell_volume 1509.13(3)
_computing_cell_refinement 'HKL Scalepack (Otwinowski & Minor 1997)'
_computing_data_collection 'Collect (Nonius BV, 1997-2000)'
_computing_data_reduction 'HKL Denzo and Scalepack (Otwinowski & Minor 1997)'
_computing_structure_refinement 'SHELXL-97 (Sheldrick, 1997)'
_diffrn_ambient_temperature 130.0(2)
_diffrn_detector_area_resol_mean 9
_diffrn_measured_fraction_theta_full 0.992
_diffrn_measured_fraction_theta_max 0.992
_diffrn_measurement_device '95mm CCD camera on \k-goniostat'
_diffrn_measurement_device_type KappaCCD
_diffrn_measurement_method CCD
_diffrn_radiation_monochromator 'horizonally mounted graphite crystal'
_diffrn_radiation_source 'fine-focus sealed tube'
_diffrn_radiation_type MoK\a
_diffrn_radiation_wavelength 0.71069
_diffrn_reflns_av_R_equivalents 0.0405
_diffrn_reflns_av_sigmaI/netI 0.0275
_diffrn_reflns_limit_h_max 13
_diffrn_reflns_limit_h_min -13
_diffrn_reflns_limit_k_max 16
_diffrn_reflns_limit_k_min -16
_diffrn_reflns_limit_l_max 16
_diffrn_reflns_limit_l_min -14
_diffrn_reflns_number 24439
_diffrn_reflns_theta_full 28.27
_diffrn_reflns_theta_max 28.27
_diffrn_reflns_theta_min 3.47
_exptl_absorpt_coefficient_mu 0.222
_exptl_crystal_colour 'pale yellow'
_exptl_crystal_density_diffrn 1.349
_exptl_crystal_density_method 'not measured'
_exptl_crystal_description plates
_exptl_crystal_F_000 656
_exptl_crystal_size_max 0.15
_exptl_crystal_size_mid 0.11
_exptl_crystal_size_min 0.09
_refine_diff_density_max 0.385
_refine_diff_density_min -0.458
_refine_diff_density_rms 0.068
_refine_ls_extinction_coef 0.017(3)
_refine_ls_extinction_expression Fc^*^=kFc[1+0.001xFc^2^\l^3^/sin(2\q)]^-1/4^
_refine_ls_extinction_method SHELXL
_refine_ls_goodness_of_fit_ref 0.997
_refine_ls_hydrogen_treatment mixed
_refine_ls_matrix_type full
_refine_ls_number_parameters 191
_refine_ls_number_reflns 3720
_refine_ls_number_restraints 0
_refine_ls_restrained_S_all 0.997
_refine_ls_R_factor_all 0.0436
_refine_ls_R_factor_gt 0.0377
_refine_ls_shift/su_max 0.001
_refine_ls_shift/su_mean 0.000
_refine_ls_structure_factor_coef Fsqd
_refine_ls_weighting_details 'calc w=1/[\s^2^(Fo^2^)+(0.0819P)^2^+0.4594P] where P=(Fo^2^+2Fc^2^)/3'
_refine_ls_weighting_scheme calc
_refine_ls_wR_factor_gt 0.1143
_refine_ls_wR_factor_ref 0.1199
_reflns_number_gt 3276
_reflns_number_total 3720
_reflns_threshold_expression >2sigma(I)
_cod_data_source_file b303453d.txt
_cod_data_source_block compound6f
_cod_depositor_comments
;
The following automatic conversions were performed:
'_symmetry_cell_setting' value 'Monoclinic' changed to 'monoclinic'
according to '/home/adriana/struct/CIF-dictionaries/cif_core.dic'
dictionary named 'cif_core.dic' version 2.4.1 from 2010-06-29.

Automatic conversion script
Id: cif_fix_enum 1555 2011-01-17 13:19:09Z saulius 

The following automatic conversions were performed:

'_chemical_melting_point' value '68-70' was changed to '69.0(10)' -
the average value was taken and precision was estimated.

Automatic conversion script
Id: cif_fix_values 1569 2011-02-09 13:29:24Z adriana 
;
_cod_original_sg_symbol_H-M P21/c
_cod_database_code 7151455

loop_
_symmetry_equiv_pos_as_xyz
'x, y, z'
'-x, y+1/2, -z+1/2'
'-x, -y, -z'
'x, -y-1/2, z-1/2'

loop_
_atom_site_label
_atom_site_type_symbol
_atom_site_fract_x
_atom_site_fract_y
_atom_site_fract_z
_atom_site_U_iso_or_equiv
_atom_site_adp_type
_atom_site_occupancy
_atom_site_symmetry_multiplicity
_atom_site_calc_flag
_atom_site_refinement_flags
_atom_site_disorder_assembly
_atom_site_disorder_group
C1 C -0.33681(15) 0.00289(10) 0.80756(12) 0.0237(3) Uani 1 1 d . . .
H1 H -0.3201 -0.0737 0.8037 0.028 Uiso 1 1 calc R . .
C2 C -0.20025(13) 0.06262(10) 0.84117(10) 0.0192(3) Uani 1 1 d . . .
H2 H -0.1442 0.0385 0.9155 0.023 Uiso 1 1 calc R . .
C3 C -0.22252(14) 0.18247(10) 0.84310(11) 0.0217(3) Uani 1 1 d . . .
H3 H -0.1335 0.2195 0.8617 0.026 Uiso 1 1 calc R . .
C4 C -0.31472(14) 0.22053(11) 0.72859(12) 0.0261(3) Uani 1 1 d . . .
H4A H -0.2697 0.2064 0.6709 0.031 Uiso 1 1 calc R . .
H4B H -0.3295 0.2968 0.7310 0.031 Uiso 1 1 calc R . .
C5 C -0.45415(14) 0.16234(12) 0.69958(11) 0.0256(3) Uani 1 1 d . . .
H5 H -0.5129 0.1874 0.6266 0.031 Uiso 1 1 calc R . .
C6 C -0.42877(14) 0.04267(12) 0.69339(12) 0.0273(3) Uani 1 1 d . . .
H6A H -0.3842 0.0286 0.6354 0.033 Uiso 1 1 calc R . .
H6B H -0.5161 0.0050 0.6738 0.033 Uiso 1 1 calc R . .
C7 C -0.40854(15) 0.02543(12) 0.89893(13) 0.0293(3) Uani 1 1 d . . .
H7A H -0.4959 -0.0122 0.8812 0.035 Uiso 1 1 calc R . .
H7B H -0.3512 0.0001 0.9712 0.035 Uiso 1 1 calc R . .
C8 C -0.43332(15) 0.14559(12) 0.90520(12) 0.0279(3) Uani 1 1 d . . .
H8 H -0.4788 0.1597 0.9635 0.033 Uiso 1 1 calc R . .
C9 C -0.29401(15) 0.20392(12) 0.93461(12) 0.0279(3) Uani 1 1 d . . .
H9A H -0.2358 0.1793 1.0069 0.033 Uiso 1 1 calc R . .
H9B H -0.3086 0.2799 0.9401 0.033 Uiso 1 1 calc R . .
C10 C -0.52548(15) 0.18457(12) 0.79103(12) 0.0279(3) Uani 1 1 d . . .
H10A H -0.5423 0.2604 0.7946 0.034 Uiso 1 1 calc R . .
H10B H -0.6137 0.1481 0.7727 0.034 Uiso 1 1 calc R . .
C11 C 0.08227(12) 0.05965(10) 0.68329(10) 0.0172(2) Uani 1 1 d . . .
C12 C 0.14569(13) -0.00828(10) 0.62526(11) 0.0197(3) Uani 1 1 d . . .
H12 H 0.1548 -0.0805 0.6426 0.024 Uiso 1 1 calc R . .
C13 C 0.19518(13) 0.03337(11) 0.54092(11) 0.0209(3) Uani 1 1 d . . .
H13 H 0.2375 -0.0118 0.5015 0.025 Uiso 1 1 calc R . .
C14 C 0.18283(13) 0.14154(10) 0.51395(11) 0.0199(3) Uani 1 1 d . . .
C15 C 0.11566(13) 0.20778(10) 0.57214(11) 0.0212(3) Uani 1 1 d . . .
H15 H 0.1046 0.2797 0.5538 0.025 Uiso 1 1 calc R . .
C16 C 0.06525(13) 0.16776(10) 0.65675(11) 0.0200(3) Uani 1 1 d . . .
H16 H 0.0209 0.2123 0.6951 0.024 Uiso 1 1 calc R . .
C17 C 0.24100(15) 0.18602(12) 0.42431(11) 0.0266(3) Uani 1 1 d . . .
H17A H 0.2229 0.2611 0.4166 0.040 Uiso 1 1 calc R . .
H17B H 0.1983 0.1512 0.3539 0.040 Uiso 1 1 calc R . .
H17C H 0.3388 0.1740 0.4454 0.040 Uiso 1 1 calc R . .
O1 O -0.12776(9) 0.03784(8) 0.75525(8) 0.0231(2) Uani 1 1 d . . .
O2 O 0.09344(10) 0.07022(8) 0.89678(8) 0.0246(2) Uani 1 1 d . . .
O3 O 0.04770(11) -0.10273(8) 0.80225(9) 0.0283(2) Uani 1 1 d . . .
S1 S 0.03012(3) 0.01037(2) 0.79671(2) 0.01819(13) Uani 1 1 d . . .

loop_
_atom_site_aniso_label
_atom_site_aniso_U_11
_atom_site_aniso_U_22
_atom_site_aniso_U_33
_atom_site_aniso_U_23
_atom_site_aniso_U_13
_atom_site_aniso_U_12
C1 0.0222(7) 0.0210(6) 0.0311(7) 0.0000(5) 0.0126(6) -0.0012(5)
C2 0.0185(6) 0.0242(6) 0.0169(6) 0.0011(4) 0.0082(5) 0.0011(5)
C3 0.0213(6) 0.0220(6) 0.0212(6) -0.0011(5) 0.0054(5) -0.0014(5)
C4 0.0278(7) 0.0256(7) 0.0257(7) 0.0077(5) 0.0088(5) 0.0008(5)
C5 0.0209(6) 0.0346(7) 0.0199(6) 0.0028(5) 0.0037(5) 0.0040(5)
C6 0.0190(6) 0.0356(8) 0.0280(7) -0.0088(6) 0.0079(5) -0.0041(5)
C7 0.0273(7) 0.0325(7) 0.0341(8) 0.0095(6) 0.0185(6) 0.0027(6)
C8 0.0290(7) 0.0354(8) 0.0237(7) 0.0024(5) 0.0146(6) 0.0084(6)
C9 0.0318(7) 0.0299(7) 0.0218(7) -0.0042(5) 0.0074(5) 0.0056(6)
C10 0.0228(7) 0.0335(7) 0.0290(7) 0.0010(5) 0.0099(5) 0.0077(5)
C11 0.0139(5) 0.0181(6) 0.0194(6) 0.0011(4) 0.0045(4) -0.0001(4)
C12 0.0186(6) 0.0165(6) 0.0239(7) 0.0001(4) 0.0058(5) 0.0020(4)
C13 0.0196(6) 0.0225(6) 0.0220(6) -0.0016(5) 0.0080(5) 0.0023(5)
C14 0.0174(6) 0.0224(6) 0.0189(6) 0.0004(4) 0.0039(5) -0.0013(4)
C15 0.0240(6) 0.0173(6) 0.0218(6) 0.0023(4) 0.0059(5) 0.0011(5)
C16 0.0217(6) 0.0177(6) 0.0215(6) -0.0008(4) 0.0077(5) 0.0024(4)
C17 0.0300(7) 0.0297(7) 0.0218(6) 0.0025(5) 0.0104(5) -0.0025(5)
O1 0.0153(4) 0.0368(5) 0.0183(5) -0.0023(4) 0.0065(3) 0.0012(4)
O2 0.0227(5) 0.0303(5) 0.0195(5) 0.0003(4) 0.0039(4) -0.0036(4)
O3 0.0327(5) 0.0188(5) 0.0366(6) 0.0064(4) 0.0150(4) -0.0004(4)
S1 0.01619(19) 0.01909(19) 0.0198(2) 0.00214(10) 0.00606(13) -0.00030(10)

loop_
_atom_type_symbol
_atom_type_description
_atom_type_scat_dispersion_real
_atom_type_scat_dispersion_imag
_atom_type_scat_source
C C 0.0033 0.0016 'International Tables Vol C Tables 4.2.6.8 and 6.1.1.4'
H H 0.0000 0.0000 'International Tables Vol C Tables 4.2.6.8 and 6.1.1.4'
O O 0.0106 0.0060 'International Tables Vol C Tables 4.2.6.8 and 6.1.1.4'
S S 0.1246 0.1234 'International Tables Vol C Tables 4.2.6.8 and 6.1.1.4'

loop_
_geom_angle_atom_site_label_1
_geom_angle_atom_site_label_2
_geom_angle_atom_site_label_3
_geom_angle
_geom_angle_site_symmetry_1
_geom_angle_site_symmetry_3
_geom_angle_publ_flag
C2 C1 C6 110.63(11) . . ?
C2 C1 C7 107.04(11) . . ?
C6 C1 C7 109.29(12) . . ?
C2 C1 H1 109.9 . . ?
C6 C1 H1 109.9 . . ?
C7 C1 H1 109.9 . . ?
O1 C2 C1 107.32(10) . . ?
O1 C2 C3 108.85(10) . . ?
C1 C2 C3 111.37(10) . . ?
O1 C2 H2 109.8 . . ?
C1 C2 H2 109.8 . . ?
C3 C2 H2 109.8 . . ?
C2 C3 C4 110.28(11) . . ?
C2 C3 C9 106.76(11) . . ?
C4 C3 C9 109.86(11) . . ?
C2 C3 H3 110.0 . . ?
C4 C3 H3 110.0 . . ?
C9 C3 H3 110.0 . . ?
C3 C4 C5 109.88(11) . . ?
C3 C4 H4A 109.7 . . ?
C5 C4 H4A 109.7 . . ?
C3 C4 H4B 109.7 . . ?
C5 C4 H4B 109.7 . . ?
H4A C4 H4B 108.2 . . ?
C6 C5 C4 108.80(11) . . ?
C6 C5 C10 109.70(12) . . ?
C4 C5 C10 109.71(12) . . ?
C6 C5 H5 109.5 . . ?
C4 C5 H5 109.5 . . ?
C10 C5 H5 109.5 . . ?
C5 C6 C1 109.80(11) . . ?
C5 C6 H6A 109.7 . . ?
C1 C6 H6A 109.7 . . ?
C5 C6 H6B 109.7 . . ?
C1 C6 H6B 109.7 . . ?
H6A C6 H6B 108.2 . . ?
C8 C7 C1 109.68(11) . . ?
C8 C7 H7A 109.7 . . ?
C1 C7 H7A 109.7 . . ?
C8 C7 H7B 109.7 . . ?
C1 C7 H7B 109.7 . . ?
H7A C7 H7B 108.2 . . ?
C10 C8 C7 109.36(12) . . ?
C10 C8 C9 109.77(12) . . ?
C7 C8 C9 109.15(12) . . ?
C10 C8 H8 109.5 . . ?
C7 C8 H8 109.5 . . ?
C9 C8 H8 109.5 . . ?
C8 C9 C3 109.73(11) . . ?
C8 C9 H9A 109.7 . . ?
C3 C9 H9A 109.7 . . ?
C8 C9 H9B 109.7 . . ?
C3 C9 H9B 109.7 . . ?
H9A C9 H9B 108.2 . . ?
C8 C10 C5 109.51(11) . . ?
C8 C10 H10A 109.8 . . ?
C5 C10 H10A 109.8 . . ?
C8 C10 H10B 109.8 . . ?
C5 C10 H10B 109.8 . . ?
H10A C10 H10B 108.2 . . ?
C12 C11 C16 121.27(12) . . ?
C12 C11 S1 119.49(9) . . ?
C16 C11 S1 119.17(9) . . ?
C13 C12 C11 118.87(11) . . ?
C13 C12 H12 120.6 . . ?
C11 C12 H12 120.6 . . ?
C12 C13 C14 121.39(12) . . ?
C12 C13 H13 119.3 . . ?
C14 C13 H13 119.3 . . ?
C13 C14 C15 118.51(11) . . ?
C13 C14 C17 120.66(12) . . ?
C15 C14 C17 120.83(12) . . ?
C16 C15 C14 121.03(11) . . ?
C16 C15 H15 119.5 . . ?
C14 C15 H15 119.5 . . ?
C15 C16 C11 118.90(11) . . ?
C15 C16 H16 120.6 . . ?
C11 C16 H16 120.6 . . ?
C14 C17 H17A 109.5 . . ?
C14 C17 H17B 109.5 . . ?
H17A C17 H17B 109.5 . . ?
C14 C17 H17C 109.5 . . ?
H17A C17 H17C 109.5 . . ?
H17B C17 H17C 109.5 . . ?
C2 O1 S1 118.49(8) . . ?
O3 S1 O2 117.41(6) . . ?
O3 S1 O1 109.55(6) . . ?
O2 S1 O1 109.03(6) . . ?
O3 S1 C11 109.06(6) . . ?
O2 S1 C11 110.33(6) . . ?
O1 S1 C11 100.06(5) . . ?

loop_
_geom_bond_atom_site_label_1
_geom_bond_atom_site_label_2
_geom_bond_distance
_geom_bond_site_symmetry_2
_geom_bond_publ_flag
C1 C2 1.5208(18) . ?
C1 C6 1.536(2) . ?
C1 C7 1.5397(19) . ?
C1 H1 0.9800 . ?
C2 O1 1.4920(14) . ?
C2 C3 1.5223(17) . ?
C2 H2 0.9800 . ?
C3 C4 1.5328(18) . ?
C3 C9 1.5371(18) . ?
C3 H3 0.9800 . ?
C4 C5 1.5365(19) . ?
C4 H4A 0.9700 . ?
C4 H4B 0.9700 . ?
C5 C6 1.529(2) . ?
C5 C10 1.5371(18) . ?
C5 H5 0.9800 . ?
C6 H6A 0.9700 . ?
C6 H6B 0.9700 . ?
C7 C8 1.535(2) . ?
C7 H7A 0.9700 . ?
C7 H7B 0.9700 . ?
C8 C10 1.533(2) . ?
C8 C9 1.536(2) . ?
C8 H8 0.9800 . ?
C9 H9A 0.9700 . ?
C9 H9B 0.9700 . ?
C10 H10A 0.9700 . ?
C10 H10B 0.9700 . ?
C11 C12 1.3878(17) . ?
C11 C16 1.3951(17) . ?
C11 S1 1.7531(12) . ?
C12 C13 1.3871(18) . ?
C12 H12 0.9300 . ?
C13 C14 1.3951(18) . ?
C13 H13 0.9300 . ?
C14 C15 1.4000(18) . ?
C14 C17 1.5087(17) . ?
C15 C16 1.3878(18) . ?
C15 H15 0.9300 . ?
C16 H16 0.9300 . ?
C17 H17A 0.9600 . ?
C17 H17B 0.9600 . ?
C17 H17C 0.9600 . ?
O1 S1 1.5689(9) . ?
O2 S1 1.4336(10) . ?
O3 S1 1.4298(10) . ?

loop_
_geom_torsion_atom_site_label_1
_geom_torsion_atom_site_label_2
_geom_torsion_atom_site_label_3
_geom_torsion_atom_site_label_4
_geom_torsion
_geom_torsion_site_symmetry_1
_geom_torsion_site_symmetry_2
_geom_torsion_site_symmetry_3
_geom_torsion_site_symmetry_4
_geom_torsion_publ_flag
C6 C1 C2 O1 -63.10(13) . . . . ?
C7 C1 C2 O1 177.91(10) . . . . ?
C6 C1 C2 C3 55.94(14) . . . . ?
C7 C1 C2 C3 -63.05(13) . . . . ?
O1 C2 C3 C4 62.06(13) . . . . ?
C1 C2 C3 C4 -56.07(14) . . . . ?
O1 C2 C3 C9 -178.64(10) . . . . ?
C1 C2 C3 C9 63.24(13) . . . . ?
C2 C3 C4 C5 58.49(14) . . . . ?
C9 C3 C4 C5 -58.92(15) . . . . ?
C3 C4 C5 C6 -60.74(14) . . . . ?
C3 C4 C5 C10 59.27(15) . . . . ?
C4 C5 C6 C1 60.35(14) . . . . ?
C10 C5 C6 C1 -59.67(14) . . . . ?
C2 C1 C6 C5 -58.16(14) . . . . ?
C7 C1 C6 C5 59.46(14) . . . . ?
C2 C1 C7 C8 60.15(15) . . . . ?
C6 C1 C7 C8 -59.70(15) . . . . ?
C1 C7 C8 C10 60.10(15) . . . . ?
C1 C7 C8 C9 -60.00(15) . . . . ?
C10 C8 C9 C3 -59.45(15) . . . . ?
C7 C8 C9 C3 60.39(15) . . . . ?
C2 C3 C9 C8 -60.63(14) . . . . ?
C4 C3 C9 C8 58.94(15) . . . . ?
C7 C8 C10 C5 -59.96(15) . . . . ?
C9 C8 C10 C5 59.77(15) . . . . ?
C6 C5 C10 C8 59.85(15) . . . . ?
C4 C5 C10 C8 -59.61(15) . . . . ?
C16 C11 C12 C13 1.30(19) . . . . ?
S1 C11 C12 C13 -175.49(10) . . . . ?
C11 C12 C13 C14 0.2(2) . . . . ?
C12 C13 C14 C15 -1.64(19) . . . . ?
C12 C13 C14 C17 178.18(12) . . . . ?
C13 C14 C15 C16 1.57(19) . . . . ?
C17 C14 C15 C16 -178.25(12) . . . . ?
C14 C15 C16 C11 -0.10(19) . . . . ?
C12 C11 C16 C15 -1.37(19) . . . . ?
S1 C11 C16 C15 175.44(10) . . . . ?
C1 C2 O1 S1 -135.49(9) . . . . ?
C3 C2 O1 S1 103.86(10) . . . . ?
C2 O1 S1 O3 96.46(10) . . . . ?
C2 O1 S1 O2 -33.28(11) . . . . ?
C2 O1 S1 C11 -149.02(9) . . . . ?
C12 C11 S1 O3 -7.53(12) . . . . ?
C16 C11 S1 O3 175.61(10) . . . . ?
C12 C11 S1 O2 122.82(10) . . . . ?
C16 C11 S1 O2 -54.05(11) . . . . ?
C12 C11 S1 O1 -122.42(10) . . . . ?
C16 C11 S1 O1 60.71(11) . . . . ?

loop_
_cod_related_entry_id
_cod_related_entry_database
_cod_related_entry_code
1 ChemSpider 10267376
